data_2233603
loop_
_publ_author_name
'Mathivathanan, Logesh'

_publ_section_title
;
 3,5-Bis(2,4-dinitrophenyl)-4-nitro-1<i>H</i>-pyrazole acetone monosolvate
;
_journal_coeditor_code QK2027
_journal_issue 2
_journal_name_full 'Acta Crystallographica Section E'
_journal_page_first o411
_journal_paper_doi 10.1107/S1600536812001146
_journal_volume 68
_journal_year 2012
_chemical_formula_iupac 'C15 H7 N7 O10, C3 H6 O'
_chemical_formula_moiety 'C15 H7 N7 O10, C3 H6 O'
_chemical_formula_sum 'C18 H13 N7 O11'
_chemical_formula_weight 503.35
_chemical_name_common bis(2,4-dinitrophenyl)-4-nitropyrazole
_chemical_name_systematic
;
3,5-Bis(2,4-dinitrophenyl)-4-nitro-1<i>H</i>-pyrazole acetone monosolvate
;
_space_group_IT_number 14
_symmetry_cell_setting monoclinic
_symmetry_space_group_name_Hall '-P 2ybc'
_symmetry_space_group_name_H-M 'P 1 21/c 1'
_atom_sites_solution_hydrogens geom
_atom_sites_solution_primary direct
_atom_sites_solution_secondary difmap
_audit_creation_method SHELXL-97
_cell_angle_alpha 90.00
_cell_angle_beta 104.944(9)
_cell_angle_gamma 90.00
_cell_formula_units_Z 4
_cell_length_a 14.886(10)
_cell_length_b 7.678(5)
_cell_length_c 19.801(13)
_cell_measurement_reflns_used 5811
_cell_measurement_temperature 298(2)
_cell_measurement_theta_max 27.11
_cell_measurement_theta_min 2.13
_cell_volume 2187(3)
_computing_cell_refinement 'SAINT (Bruker, 2005)'
_computing_data_collection 'SMART (Bruker, 2005)'
_computing_data_reduction 'SAINT (Bruker, 2005)'
_computing_molecular_graphics 'SHELXTL (Sheldrick, 2008)'
_computing_publication_material 'SHELXTL (Sheldrick, 2008)'
_computing_structure_refinement 'SHELXL97 (Sheldrick, 2008)'
_computing_structure_solution 'SHELXS97 (Sheldrick, 2008)'
_diffrn_ambient_temperature 298(2)
_diffrn_measured_fraction_theta_full 0.995
_diffrn_measured_fraction_theta_max 0.956
_diffrn_measurement_device_type 'Bruker SMART 1K CCD'
_diffrn_measurement_method '\f and \w scans'
_diffrn_radiation_monochromator graphite
_diffrn_radiation_source 'fine-focus sealed tube'
_diffrn_radiation_type MoK\a
_diffrn_radiation_wavelength 0.71073
_diffrn_reflns_av_R_equivalents 0.0680
_diffrn_reflns_av_sigmaI/netI 0.0534
_diffrn_reflns_limit_h_max 18
_diffrn_reflns_limit_h_min -19
_diffrn_reflns_limit_k_max 8
_diffrn_reflns_limit_k_min -10
_diffrn_reflns_limit_l_max 25
_diffrn_reflns_limit_l_min -25
_diffrn_reflns_number 15182
_diffrn_reflns_theta_full 26.50
_diffrn_reflns_theta_max 28.00
_diffrn_reflns_theta_min 2.13
_exptl_absorpt_coefficient_mu 0.130
_exptl_absorpt_correction_T_max 0.977
_exptl_absorpt_correction_T_min 0.836
_exptl_absorpt_correction_type multi-scan
_exptl_absorpt_process_details '(SADABS; Bruker, 2005)'
_exptl_crystal_colour colourless
_exptl_crystal_density_diffrn 1.529
_exptl_crystal_density_method 'not measured'
_exptl_crystal_description Polygon
_exptl_crystal_F_000 1032
_exptl_crystal_size_max 0.31
_exptl_crystal_size_mid 0.19
_exptl_crystal_size_min 0.18
_refine_diff_density_max 0.267
_refine_diff_density_min -0.272
_refine_ls_extinction_coef 0.0141(17)
_refine_ls_extinction_expression Fc^*^=kFc[1+0.001xFc^2^\l^3^/sin(2\q)]^-1/4^
_refine_ls_extinction_method 'SHELXL97 (Sheldrick, 2008)'
_refine_ls_goodness_of_fit_ref 1.030
_refine_ls_hydrogen_treatment mixed
_refine_ls_matrix_type full
_refine_ls_number_parameters 332
_refine_ls_number_reflns 5041
_refine_ls_number_restraints 0
_refine_ls_restrained_S_all 1.030
_refine_ls_R_factor_all 0.1195
_refine_ls_R_factor_gt 0.0639
_refine_ls_shift/su_max 0.005
_refine_ls_shift/su_mean 0.000
_refine_ls_structure_factor_coef Fsqd
_refine_ls_weighting_details 'calc w=1/[\s^2^(Fo^2^)+(0.0696P)^2^+1.6838P] where P=(Fo^2^+2Fc^2^)/3'
_refine_ls_weighting_scheme calc
_refine_ls_wR_factor_gt 0.1535
_refine_ls_wR_factor_ref 0.2023
_reflns_number_gt 2703
_reflns_number_total 5041
_reflns_threshold_expression I>2sigma(I)
_cod_data_source_file qk2027.cif
_cod_data_source_block I
_cod_original_cell_volume 2187(2)
_cod_original_sg_symbol_H-M 'P 21/c'
_cod_database_code 2233603
_cod_database_fobs_code 2233603

loop_
_symmetry_equiv_pos_as_xyz
'x, y, z'
'-x, y+1/2, -z+1/2'
'-x, -y, -z'
'x, -y-1/2, z-1/2'

loop_
_atom_site_type_symbol
_atom_site_label
_atom_site_fract_x
_atom_site_fract_y
_atom_site_fract_z
_atom_site_U_iso_or_equiv
_atom_site_adp_type
_atom_site_calc_flag
_atom_site_refinement_flags
_atom_site_occupancy
_atom_site_symmetry_multiplicity
O O1 0.47956(18) -0.0956(4) 0.26917(13) 0.0968(10) Uani d . 1 1
O O2 0.59247(15) -0.0052(4) 0.22802(11) 0.0746(7) Uani d . 1 1
O O3 0.55406(17) -0.1803(3) 0.08688(13) 0.0730(7) Uani d . 1 1
O O4 0.70324(18) -0.1641(3) 0.12926(15) 0.0868(8) Uani d . 1 1
O O5 0.82468(17) 0.3068(4) 0.00361(16) 0.0910(9) Uani d . 1 1
O O6 0.7904(2) 0.5619(4) 0.03522(18) 0.1034(10) Uani d . 1 1
O O7 0.3592(2) -0.3312(4) 0.12047(15) 0.0919(8) Uani d . 1 1
O O8 0.2556(2) -0.5123(4) 0.13596(16) 0.1052(10) Uani d . 1 1
O O9 0.0670(4) -0.3824(9) 0.2888(3) 0.205(3) Uani d . 1 1
O O10 0.0655(3) -0.1292(9) 0.3325(2) 0.187(3) Uani d . 1 1
O O11 0.13846(15) 0.4236(3) 0.49406(14) 0.0766(7) Uani d . 1 1
N N1 0.38256(16) 0.1537(3) 0.05753(13) 0.0565(6) Uani d . 1 1
N N2 0.31564(17) 0.0836(4) 0.08520(13) 0.0575(7) Uani d . 1 1
N N3 0.0923(3) -0.2335(10) 0.2962(2) 0.1284(19) Uani d . 1 1
N N4 0.2938(2) -0.3698(4) 0.14388(16) 0.0764(8) Uani d . 1 1
N N5 0.6270(2) -0.1003(3) 0.10191(14) 0.0612(7) Uani d . 1 1
N N6 0.77797(18) 0.4055(4) 0.02940(16) 0.0678(7) Uani d . 1 1
N N7 0.50947(19) -0.0255(4) 0.22360(13) 0.0632(7) Uani d . 1 1
C C1 0.46197(19) 0.1219(4) 0.10473(14) 0.0471(6) Uani d . 1 1
C C2 0.44426(18) 0.0326(4) 0.16222(14) 0.0490(7) Uani d . 1 1
C C3 0.34937(19) 0.0095(4) 0.14748(14) 0.0509(7) Uani d . 1 1
C C4 0.54864(18) 0.1890(4) 0.09021(13) 0.0471(6) Uani d . 1 1
C C5 0.62536(19) 0.0882(4) 0.08719(14) 0.0480(6) Uani d . 1 1
C C6 0.70118(19) 0.1549(4) 0.06789(15) 0.0531(7) Uani d . 1 1
H H6 0.7512 0.0847 0.0656 0.064 Uiso calc R 1 1
C C7 0.69967(19) 0.3305(4) 0.05218(15) 0.0521(7) Uani d . 1 1
C C8 0.6277(2) 0.4380(4) 0.05695(16) 0.0563(7) Uani d . 1 1
H H8 0.6295 0.5564 0.0474 0.068 Uiso calc R 1 1
C C9 0.5529(2) 0.3668(4) 0.07611(15) 0.0535(7) Uani d . 1 1
H H9 0.5041 0.4388 0.0798 0.064 Uiso calc R 1 1
C C10 0.2870(2) -0.0633(5) 0.18751(15) 0.0578(8) Uani d . 1 1
C C11 0.2586(2) -0.2379(5) 0.18530(16) 0.0624(8) Uani d . 1 1
C C12 0.1955(2) -0.2936(6) 0.22124(18) 0.0798(11) Uani d . 1 1
H H12 0.1764 -0.4093 0.2193 0.096 Uiso calc R 1 1
C C13 0.1618(2) -0.1736(7) 0.25983(19) 0.0853(13) Uani d . 1 1
C C14 0.1888(3) -0.0032(7) 0.2649(2) 0.0913(13) Uani d . 1 1
H H14 0.1658 0.0744 0.2924 0.110 Uiso calc R 1 1
C C15 0.2510(3) 0.0513(6) 0.2283(2) 0.0812(11) Uani d . 1 1
H H15 0.2694 0.1674 0.2310 0.097 Uiso calc R 1 1
C C16 0.0075(3) 0.2910(6) 0.4196(2) 0.0893(12) Uani d . 1 1
H H16A 0.0173 0.3761 0.3867 0.134 Uiso calc R 1 1
H H16B -0.0549 0.3008 0.4244 0.134 Uiso calc R 1 1
H H16C 0.0168 0.1764 0.4032 0.134 Uiso calc R 1 1
C C17 0.0743(2) 0.3214(4) 0.48844(18) 0.0609(8) Uani d . 1 1
C C18 0.0603(3) 0.2265(6) 0.5498(2) 0.0834(11) Uani d . 1 1
H H18A 0.0700 0.1042 0.5444 0.125 Uiso calc R 1 1
H H18B -0.0019 0.2454 0.5536 0.125 Uiso calc R 1 1
H H18C 0.1038 0.2681 0.5913 0.125 Uiso calc R 1 1
H H2A 0.256(2) 0.082(5) 0.0567(18) 0.075(11) Uiso d . 1 1

loop_
_atom_site_aniso_label
_atom_site_aniso_U_11
_atom_site_aniso_U_22
_atom_site_aniso_U_33
_atom_site_aniso_U_12
_atom_site_aniso_U_13
_atom_site_aniso_U_23
O1 0.0783(17) 0.142(3) 0.0701(16) -0.0068(17) 0.0195(13) 0.0425(16)
O2 0.0506(13) 0.108(2) 0.0623(13) 0.0001(12) 0.0096(10) 0.0091(12)
O3 0.0783(16) 0.0507(13) 0.1029(18) -0.0055(12) 0.0467(14) -0.0059(12)
O4 0.0821(17) 0.0677(16) 0.114(2) 0.0257(14) 0.0310(15) 0.0248(14)
O5 0.0710(16) 0.0891(19) 0.131(2) 0.0153(14) 0.0578(16) 0.0194(17)
O6 0.100(2) 0.0686(18) 0.162(3) -0.0261(16) 0.069(2) -0.0075(18)
O7 0.108(2) 0.0742(18) 0.106(2) -0.0130(16) 0.0497(18) -0.0134(15)
O8 0.124(2) 0.0762(19) 0.103(2) -0.0379(18) 0.0081(18) -0.0121(15)
O9 0.189(5) 0.263(7) 0.197(5) -0.123(5) 0.111(4) 0.003(4)
O10 0.159(4) 0.299(7) 0.145(4) -0.057(4) 0.116(3) -0.024(4)
O11 0.0555(13) 0.0701(15) 0.0989(18) -0.0122(12) 0.0104(12) 0.0034(13)
N1 0.0487(13) 0.0669(16) 0.0573(14) 0.0051(12) 0.0197(11) 0.0084(12)
N2 0.0440(13) 0.0720(18) 0.0573(14) 0.0031(12) 0.0145(12) 0.0073(12)
N3 0.082(3) 0.223(6) 0.088(3) -0.044(3) 0.036(2) 0.024(3)
N4 0.085(2) 0.069(2) 0.0689(18) -0.0151(17) 0.0088(16) 0.0013(15)
N5 0.0655(17) 0.0499(15) 0.0749(17) 0.0105(14) 0.0305(14) 0.0040(12)
N6 0.0544(15) 0.069(2) 0.0849(19) -0.0030(14) 0.0275(14) 0.0056(15)
N7 0.0565(15) 0.0789(19) 0.0539(14) -0.0019(13) 0.0134(12) 0.0097(13)
C1 0.0482(15) 0.0452(15) 0.0502(14) 0.0015(12) 0.0168(12) -0.0008(11)
C2 0.0481(15) 0.0528(17) 0.0472(14) 0.0007(12) 0.0143(12) 0.0030(12)
C3 0.0504(16) 0.0543(17) 0.0508(15) 0.0001(13) 0.0182(12) 0.0013(12)
C4 0.0461(14) 0.0479(15) 0.0485(14) 0.0028(12) 0.0140(12) -0.0001(11)
C5 0.0493(15) 0.0420(15) 0.0543(15) 0.0060(12) 0.0163(12) 0.0016(12)
C6 0.0470(15) 0.0532(17) 0.0608(17) 0.0090(13) 0.0167(13) 0.0000(13)
C7 0.0443(15) 0.0521(17) 0.0617(17) -0.0024(13) 0.0171(13) -0.0002(13)
C8 0.0584(17) 0.0437(15) 0.0699(18) 0.0006(14) 0.0224(15) -0.0004(13)
C9 0.0545(16) 0.0461(16) 0.0637(17) 0.0062(13) 0.0221(14) 0.0014(13)
C10 0.0495(16) 0.070(2) 0.0552(16) -0.0024(15) 0.0162(13) 0.0050(14)
C11 0.0522(17) 0.075(2) 0.0559(17) -0.0110(16) 0.0071(14) 0.0053(15)
C12 0.064(2) 0.103(3) 0.067(2) -0.030(2) 0.0062(17) 0.015(2)
C13 0.058(2) 0.140(4) 0.062(2) -0.020(2) 0.0228(17) 0.011(2)
C14 0.078(3) 0.129(4) 0.080(3) -0.006(3) 0.044(2) -0.004(2)
C15 0.079(2) 0.093(3) 0.085(2) -0.003(2) 0.047(2) -0.007(2)
C16 0.071(2) 0.094(3) 0.094(3) -0.009(2) 0.006(2) -0.009(2)
C17 0.0443(16) 0.0538(18) 0.084(2) 0.0033(14) 0.0152(15) -0.0014(15)
C18 0.070(2) 0.090(3) 0.094(3) -0.002(2) 0.028(2) 0.006(2)

loop_
_atom_type_symbol
_atom_type_description
_atom_type_scat_dispersion_real
_atom_type_scat_dispersion_imag
_atom_type_scat_source
C C 0.0033 0.0016 'International Tables Vol C Tables 4.2.6.8 and 6.1.1.4'
H H 0.0000 0.0000 'International Tables Vol C Tables 4.2.6.8 and 6.1.1.4'
N N 0.0061 0.0033 'International Tables Vol C Tables 4.2.6.8 and 6.1.1.4'
O O 0.0106 0.0060 'International Tables Vol C Tables 4.2.6.8 and 6.1.1.4'

loop_
_geom_angle_atom_site_label_1
_geom_angle_atom_site_label_2
_geom_angle_atom_site_label_3
_geom_angle
C1 N1 N2 104.7(2)
C3 N2 N1 113.6(2)
C3 N2 H2A 130(2)
N1 N2 H2A 116(2)
O9 N3 O10 124.3(5)
O9 N3 C13 118.2(6)
O10 N3 C13 117.5(6)
O7 N4 O8 124.0(4)
O7 N4 C11 118.4(3)
O8 N4 C11 117.6(3)
O3 N5 O4 125.0(3)
O3 N5 C5 118.6(3)
O4 N5 C5 116.4(3)
O6 N6 O5 124.1(3)
O6 N6 C7 118.1(3)
O5 N6 C7 117.7(3)
O2 N7 O1 123.6(3)
O2 N7 C2 118.4(2)
O1 N7 C2 118.0(3)
N1 C1 C2 109.9(2)
N1 C1 C4 117.4(2)
C2 C1 C4 132.7(2)
C3 C2 C1 106.6(2)
C3 C2 N7 125.4(3)
C1 C2 N7 128.0(3)
N2 C3 C2 105.2(2)
N2 C3 C10 121.2(3)
C2 C3 C10 133.4(3)
C5 C4 C9 117.0(3)
C5 C4 C1 125.3(3)
C9 C4 C1 117.7(2)
C6 C5 C4 122.9(3)
C6 C5 N5 116.5(2)
C4 C5 N5 120.6(2)
C5 C6 C7 117.2(3)
C5 C6 H6 121.4
C7 C6 H6 121.4
C8 C7 C6 122.5(3)
C8 C7 N6 118.6(3)
C6 C7 N6 118.9(3)
C7 C8 C9 118.7(3)
C7 C8 H8 120.7
C9 C8 H8 120.7
C8 C9 C4 121.6(3)
C8 C9 H9 119.2
C4 C9 H9 119.2
C15 C10 C11 117.7(3)
C15 C10 C3 117.4(3)
C11 C10 C3 124.8(3)
C12 C11 C10 121.2(4)
C12 C11 N4 117.2(3)
C10 C11 N4 121.6(3)
C13 C12 C11 118.2(4)
C13 C12 H12 120.9
C11 C12 H12 120.9
C14 C13 C12 122.9(3)
C14 C13 N3 119.5(5)
C12 C13 N3 117.7(5)
C13 C14 C15 118.4(4)
C13 C14 H14 120.8
C15 C14 H14 120.8
C14 C15 C10 121.6(4)
C14 C15 H15 119.2
C10 C15 H15 119.2
C17 C16 H16A 109.5
C17 C16 H16B 109.5
H16A C16 H16B 109.5
C17 C16 H16C 109.5
H16A C16 H16C 109.5
H16B C16 H16C 109.5
O11 C17 C18 121.1(3)
O11 C17 C16 120.6(3)
C18 C17 C16 118.4(3)
C17 C18 H18A 109.5
C17 C18 H18B 109.5
H18A C18 H18B 109.5
C17 C18 H18C 109.5
H18A C18 H18C 109.5
H18B C18 H18C 109.5

loop_
_geom_bond_atom_site_label_1
_geom_bond_atom_site_label_2
_geom_bond_distance
O1 N7 1.228(3)
O2 N7 1.226(3)
O3 N5 1.216(3)
O4 N5 1.226(3)
O5 N6 1.225(4)
O6 N6 1.216(4)
O7 N4 1.218(4)
O8 N4 1.224(4)
O9 N3 1.200(8)
O10 N3 1.209(7)
O11 C17 1.219(4)
N1 C1 1.327(4)
N1 N2 1.365(3)
N2 C3 1.333(4)
N2 H2A 0.92(3)
N3 C13 1.480(5)
N4 C11 1.481(5)
N5 C5 1.476(4)
N6 C7 1.471(4)
N7 C2 1.418(4)
C1 C2 1.411(4)
C1 C4 1.485(4)
C2 C3 1.378(4)
C3 C10 1.478(4)
C4 C5 1.394(4)
C4 C9 1.398(4)
C5 C6 1.380(4)
C6 C7 1.382(4)
C6 H6 0.9300
C7 C8 1.375(4)
C8 C9 1.378(4)
C8 H8 0.9300
C9 H9 0.9300
C10 C15 1.391(5)
C10 C11 1.402(5)
C11 C12 1.385(5)
C12 C13 1.372(6)
C12 H12 0.9300
C13 C14 1.365(6)
C14 C15 1.380(5)
C14 H14 0.9300
C15 H15 0.9300
C16 C17 1.484(5)
C16 H16A 0.9600
C16 H16B 0.9600
C16 H16C 0.9600
C17 C18 1.477(5)
C18 H18A 0.9600
C18 H18B 0.9600
C18 H18C 0.9600

loop_
_geom_hbond_atom_site_label_D
_geom_hbond_atom_site_label_H
_geom_hbond_atom_site_label_A
_geom_hbond_site_symmetry_A
_geom_hbond_distance_DH
_geom_hbond_distance_HA
_geom_hbond_distance_DA
_geom_hbond_angle_DHA
N2 H2A O11 4_565 0.92(3) 1.87(4) 2.786(4) 177(3)
